data_7160607
loop_
_publ_author_name
'Miao, Siyan'
'Li, Xian'
'Chen, Yao'
'Yu, Chenxia'
'Wang, Jiaomei'
'Yao, Changsheng'
'Zhang, Kai'

_publ_section_title
;
 Stereoselective synthesis of pyrano[2,3-<i>c</i>]pyrazolone derivatives
 <i>via</i> light-induced NHC catalyzed [4 + 2] annulations.
;
_journal_issue 27
_journal_name_full 'Organic &amp; biomolecular chemistry'
_journal_page_first 6644
_journal_page_last 6651
_journal_paper_doi 10.1039/d5ob00586h
_journal_volume 23
_journal_year 2025
_chemical_absolute_configuration ad
_chemical_formula_moiety 'C26 H21 Br N2 O2'
_chemical_formula_sum 'C26 H21 Br N2 O2'
_chemical_formula_weight 473.36
_space_group_crystal_system monoclinic
_space_group_IT_number 4
_space_group_name_Hall 'P 2yb'
_space_group_name_H-M_alt 'P 1 21 1'
_atom_sites_solution_hydrogens geom
_atom_sites_solution_primary dual
_audit_creation_date 2025-06-20
_audit_creation_method
;
Olex2 1.5
(compiled 2025.04.05 svn.rf049d14d for OlexSys, GUI svn.r7224)
;
_audit_update_record
;
2025-06-20 deposited with the CCDC.	2025-06-23 downloaded from the CCDC.
;
_cell_angle_alpha 90
_cell_angle_beta 116.044(6)
_cell_angle_gamma 90
_cell_formula_units_Z 2
_cell_length_a 8.932(4)
_cell_length_b 14.231(7)
_cell_length_c 9.581(5)
_cell_measurement_reflns_used 4140
_cell_measurement_temperature 296.15
_cell_measurement_theta_max 26.728
_cell_measurement_theta_min 2.538
_cell_volume 1094.2(9)
_computing_molecular_graphics 'Olex2 1.5 (Dolomanov et al., 2009)'
_computing_publication_material 'Olex2 1.5 (Dolomanov et al., 2009)'
_computing_structure_refinement 'SHELXL 2018/3 (Sheldrick, 2015)'
_computing_structure_solution 'SHELXT 2018/2 (Sheldrick, 2018)'
_diffrn_ambient_temperature 296.15
_diffrn_measured_fraction_theta_full 0.993
_diffrn_measured_fraction_theta_max 0.979
_diffrn_measurement_device_type 'CCD area detector'
_diffrn_measurement_method '\w scans'
_diffrn_radiation_monochromator graphite
_diffrn_radiation_type MoK\a
_diffrn_radiation_wavelength 0.71073
_diffrn_reflns_av_R_equivalents 0.0161
_diffrn_reflns_av_unetI/netI 0.0431
_diffrn_reflns_Laue_measured_fraction_full 0.993
_diffrn_reflns_Laue_measured_fraction_max 0.979
_diffrn_reflns_limit_h_max 11
_diffrn_reflns_limit_h_min -11
_diffrn_reflns_limit_k_max 16
_diffrn_reflns_limit_k_min -18
_diffrn_reflns_limit_l_max 12
_diffrn_reflns_limit_l_min -12
_diffrn_reflns_number 7906
_diffrn_reflns_point_group_measured_fraction_full 0.829
_diffrn_reflns_point_group_measured_fraction_max 0.801
_diffrn_reflns_theta_full 25.242
_diffrn_reflns_theta_max 27.986
_diffrn_reflns_theta_min 2.366
_exptl_absorpt_coefficient_mu 1.904
_exptl_absorpt_correction_type none
_exptl_crystal_colour 'clear light colourless'
_exptl_crystal_colour_lustre clear
_exptl_crystal_colour_modifier light
_exptl_crystal_colour_primary colourless
_exptl_crystal_density_diffrn 1.437
_exptl_crystal_description block
_exptl_crystal_F_000 484
_exptl_crystal_size_max 0.24
_exptl_crystal_size_mid 0.21
_exptl_crystal_size_min 0.18
_refine_diff_density_max 0.757
_refine_diff_density_min -0.656
_refine_diff_density_rms 0.042
_refine_ls_abs_structure_details
;
 Flack x determined using 1156 quotients [(I+)-(I-)]/[(I+)+(I-)]
 (Parsons, Flack and Wagner, Acta Cryst. B69 (2013) 249-259).
;
_refine_ls_abs_structure_Flack 0.045(6)
_refine_ls_extinction_method none
_refine_ls_goodness_of_fit_ref 1.056
_refine_ls_hydrogen_treatment refU
_refine_ls_matrix_type full
_refine_ls_number_parameters 303
_refine_ls_number_reflns 4217
_refine_ls_number_restraints 1
_refine_ls_restrained_S_all 1.056
_refine_ls_R_factor_all 0.0422
_refine_ls_R_factor_gt 0.0354
_refine_ls_shift/su_max 0.000
_refine_ls_shift/su_mean 0.000
_refine_ls_structure_factor_coef Fsqd
_refine_ls_weighting_details 'w=1/[\s^2^(Fo^2^)+(0.0267P)^2^+0.3514P] where P=(Fo^2^+2Fc^2^)/3'
_refine_ls_weighting_scheme calc
_refine_ls_wR_factor_gt 0.0871
_refine_ls_wR_factor_ref 0.0902
_reflns_Friedel_coverage 0.575
_reflns_Friedel_fraction_full 0.651
_reflns_Friedel_fraction_max 0.609
_reflns_number_gt 3647
_reflns_number_total 4217
_reflns_threshold_expression 'I > 2\s(I)'
_cod_data_source_file d5ob00586h2.cif
_cod_data_source_block 3a
_cod_depositor_comments 'Adding full bibliography for 7160607.cif.'
_cod_database_code 7160607
_shelx_shelxl_version_number 2018/3
_shelx_space_group_comment
;
The symmetry employed for this shelxl refinement is uniquely defined
by the following loop, which should always be used as a source of
symmetry information in preference to the above space-group names.
They are only intended as comments.
;
_olex2_refinement_description
;
1.a Ternary CH refined with riding coordinates:
 C14(H14)
1.b Aromatic/amide H refined with riding coordinates:
 C9(H9), C10(H10), C11(H11), C12(H12), C13(H13), C16(H16), C17(H17), C18(H18),
 C19(H19), C20(H20), C22(H22), C23(H23), C24(H24), C26(H26)
1.c Idealised Me refined as rotating group:
 C1(H1A,H1B,H1C), C7(H7A,H7B,H7C)
;
_olex2_submission_special_instructions 'No special instructions were received'

loop_
_space_group_symop_operation_xyz
'x, y, z'
'-x, y+1/2, -z'

loop_
_atom_site_label
_atom_site_type_symbol
_atom_site_fract_x
_atom_site_fract_y
_atom_site_fract_z
_atom_site_U_iso_or_equiv
_atom_site_adp_type
_atom_site_occupancy
_atom_site_site_symmetry_order
_atom_site_calc_flag
_atom_site_refinement_flags_posn
_atom_site_refinement_flags_adp
_atom_site_refinement_flags_occupancy
_atom_site_disorder_assembly
_atom_site_disorder_group
Br1 Br 0.70752(7) 0.06424(4) 0.19632(6) 0.0835(2) Uani 1 1 d . . . . .
O1 O 0.3013(3) 0.49992(19) 0.1591(3) 0.0461(6) Uani 1 1 d . . . . .
O2 O 0.0894(3) 0.5950(2) 0.0978(4) 0.0619(9) Uani 1 1 d . . . . .
N1 N 0.7141(3) 0.4389(2) 0.2407(4) 0.0438(7) Uani 1 1 d . . . . .
N2 N 0.5470(3) 0.4184(2) 0.1920(4) 0.0420(7) Uani 1 1 d . . . . .
C1 C 0.8994(4) 0.5740(3) 0.3394(5) 0.0519(9) Uani 1 1 d . . . . .
H1A H 0.954048 0.572549 0.450848 0.081(15) Uiso 1 1 calc R . . . .
H1B H 0.885236 0.638087 0.304469 0.089(18) Uiso 1 1 calc R . . . .
H1C H 0.966080 0.541178 0.299249 0.084(17) Uiso 1 1 calc R . . . .
C2 C 0.7320(4) 0.5275(3) 0.2824(4) 0.0392(7) Uani 1 1 d . . . . .
C3 C 0.5791(3) 0.5679(3) 0.2639(3) 0.0360(6) Uani 1 1 d . . . . .
C4 C 0.4698(4) 0.4973(3) 0.2068(4) 0.0367(7) Uani 1 1 d . . . . .
C5 C 0.2352(4) 0.5867(3) 0.1714(4) 0.0413(9) Uani 1 1 d . . . . .
C6 C 0.3524(4) 0.6573(3) 0.2920(4) 0.0371(7) Uani 1 1 d . . . . .
C7 C 0.3765(5) 0.6144(3) 0.4478(4) 0.0466(9) Uani 1 1 d . . . . .
H7A H 0.428639 0.553929 0.460586 0.053(11) Uiso 1 1 calc R . . . .
H7B H 0.270068 0.607400 0.448820 0.045(11) Uiso 1 1 calc R . . . .
H7C H 0.445832 0.654952 0.531257 0.069(14) Uiso 1 1 calc R . . . .
C8 C 0.2684(4) 0.7530(3) 0.2610(4) 0.0407(8) Uani 1 1 d . . . . .
C9 C 0.2346(6) 0.7997(4) 0.3711(6) 0.0651(12) Uani 1 1 d . . . . .
H9 H 0.258579 0.771117 0.465822 0.089(19) Uiso 1 1 calc R . . . .
C10 C 0.1644(8) 0.8899(5) 0.3399(8) 0.0855(18) Uani 1 1 d . . . . .
H10 H 0.144176 0.920823 0.415444 0.11(2) Uiso 1 1 calc R . . . .
C11 C 0.1252(7) 0.9331(4) 0.2021(6) 0.0774(15) Uani 1 1 d . . . . .
H11 H 0.077166 0.992577 0.182449 0.069(14) Uiso 1 1 calc R . . . .
C12 C 0.1575(5) 0.8878(3) 0.0923(5) 0.0636(12) Uani 1 1 d . . . . .
H12 H 0.132880 0.916982 -0.002101 0.071(15) Uiso 1 1 calc R . . . .
C13 C 0.2261(5) 0.7994(3) 0.1208(5) 0.0500(9) Uani 1 1 d . . . . .
H13 H 0.245020 0.769465 0.043710 0.066(15) Uiso 1 1 calc R . . . .
C14 C 0.5240(4) 0.6653(2) 0.2813(4) 0.0349(7) Uani 1 1 d . . . . .
H14 H 0.502072 0.699489 0.185508 0.031(9) Uiso 1 1 calc R . . . .
C15 C 0.6531(4) 0.7214(3) 0.4153(4) 0.0390(7) Uani 1 1 d . . . . .
C16 C 0.6766(5) 0.8156(3) 0.3936(6) 0.0573(10) Uani 1 1 d . . . . .
H16 H 0.611556 0.844108 0.298654 0.072(15) Uiso 1 1 calc R . . . .
C17 C 0.7961(7) 0.8674(4) 0.5121(7) 0.0822(16) Uani 1 1 d . . . . .
H17 H 0.811111 0.930571 0.496470 0.065(13) Uiso 1 1 calc R . . . .
C18 C 0.8925(7) 0.8264(4) 0.6524(7) 0.0791(15) Uani 1 1 d . . . . .
H18 H 0.972806 0.861506 0.731893 0.091(18) Uiso 1 1 calc R . . . .
C19 C 0.8705(5) 0.7337(4) 0.6754(6) 0.0661(14) Uani 1 1 d . . . . .
H19 H 0.936191 0.705783 0.770725 0.078(16) Uiso 1 1 calc R . . . .
C20 C 0.7509(5) 0.6810(3) 0.5577(5) 0.0490(9) Uani 1 1 d . . . . .
H20 H 0.736401 0.618019 0.574497 0.048(11) Uiso 1 1 calc R . . . .
C21 C 0.4898(5) 0.3261(3) 0.1465(4) 0.0436(8) Uani 1 1 d . . . . .
C22 C 0.3191(5) 0.3075(4) 0.0619(6) 0.0649(13) Uani 1 1 d . . . . .
H22 H 0.241596 0.356073 0.031335 0.083(19) Uiso 1 1 calc R . . . .
C23 C 0.2686(6) 0.2151(4) 0.0250(7) 0.0803(17) Uani 1 1 d . . . . .
H23 H 0.155486 0.202035 -0.029529 0.14(3) Uiso 1 1 calc R . . . .
C24 C 0.3817(7) 0.1416(4) 0.0668(6) 0.0675(14) Uani 1 1 d . . . . .
H24 H 0.346077 0.079707 0.042876 0.073(14) Uiso 1 1 calc R . . . .
C25 C 0.5483(6) 0.1631(3) 0.1448(5) 0.0540(10) Uani 1 1 d . . . . .
C26 C 0.6046(5) 0.2535(3) 0.1865(4) 0.0447(8) Uani 1 1 d . . . . .
H26 H 0.718009 0.265809 0.240729 0.053(12) Uiso 1 1 calc R . . . .

loop_
_atom_site_aniso_label
_atom_site_aniso_U_11
_atom_site_aniso_U_22
_atom_site_aniso_U_33
_atom_site_aniso_U_23
_atom_site_aniso_U_13
_atom_site_aniso_U_12
Br1 0.1257(5) 0.0473(2) 0.0688(3) -0.0055(3) 0.0347(3) 0.0157(3)
O1 0.0271(10) 0.0472(15) 0.0605(16) -0.0099(12) 0.0160(10) -0.0050(10)
O2 0.0253(11) 0.068(2) 0.080(2) -0.0197(15) 0.0117(12) 0.0006(11)
N1 0.0303(13) 0.0441(17) 0.0551(18) -0.0004(14) 0.0169(12) -0.0008(12)
N2 0.0315(13) 0.0419(16) 0.0500(17) -0.0049(13) 0.0156(12) -0.0035(11)
C1 0.0320(15) 0.046(2) 0.078(3) 0.000(2) 0.0250(16) -0.0041(16)
C2 0.0296(14) 0.0438(18) 0.0429(18) 0.0024(14) 0.0148(13) 0.0000(13)
C3 0.0281(13) 0.0412(16) 0.0362(14) 0.0005(17) 0.0117(11) -0.0053(15)
C4 0.0292(14) 0.0397(17) 0.0396(17) -0.0028(13) 0.0137(13) -0.0028(13)
C5 0.0287(15) 0.050(3) 0.0442(19) -0.0062(14) 0.0154(14) -0.0023(13)
C6 0.0282(14) 0.0461(19) 0.0364(17) -0.0023(14) 0.0137(12) -0.0013(13)
C7 0.0444(18) 0.055(2) 0.043(2) 0.0055(17) 0.0215(16) -0.0020(17)
C8 0.0291(14) 0.050(2) 0.0396(18) -0.0059(15) 0.0123(13) -0.0009(14)
C9 0.076(3) 0.074(3) 0.048(2) -0.002(2) 0.030(2) 0.022(2)
C10 0.117(5) 0.071(4) 0.074(4) -0.013(3) 0.047(4) 0.030(3)
C11 0.086(3) 0.057(3) 0.070(3) -0.005(2) 0.017(3) 0.024(3)
C12 0.058(2) 0.062(3) 0.051(2) 0.005(2) 0.0051(19) 0.010(2)
C13 0.0455(19) 0.057(2) 0.041(2) -0.0013(16) 0.0133(16) 0.0101(17)
C14 0.0301(14) 0.0392(18) 0.0358(16) 0.0031(13) 0.0149(13) -0.0013(12)
C15 0.0306(14) 0.0419(19) 0.0433(18) -0.0024(14) 0.0150(14) -0.0030(13)
C16 0.055(2) 0.041(2) 0.067(3) 0.0009(19) 0.019(2) -0.0054(17)
C17 0.080(3) 0.050(3) 0.095(4) -0.011(3) 0.019(3) -0.020(2)
C18 0.067(3) 0.074(3) 0.074(3) -0.024(3) 0.012(3) -0.024(3)
C19 0.043(2) 0.086(4) 0.053(3) -0.012(3) 0.006(2) -0.009(2)
C20 0.0435(17) 0.050(2) 0.046(2) -0.0010(17) 0.0127(15) -0.0064(16)
C21 0.0469(19) 0.046(2) 0.0434(19) -0.0088(16) 0.0247(16) -0.0079(15)
C22 0.046(2) 0.066(3) 0.085(3) -0.032(3) 0.031(2) -0.016(2)
C23 0.064(3) 0.082(4) 0.110(4) -0.051(3) 0.052(3) -0.034(3)
C24 0.091(3) 0.057(3) 0.077(3) -0.031(2) 0.057(3) -0.032(3)
C25 0.084(3) 0.044(2) 0.045(2) -0.0048(16) 0.038(2) -0.0031(19)
C26 0.054(2) 0.0440(19) 0.0373(18) -0.0048(14) 0.0208(16) -0.0048(17)

loop_
_atom_type_symbol
_atom_type_description
_atom_type_scat_dispersion_real
_atom_type_scat_dispersion_imag
_atom_type_scat_source
C C 0.0033 0.0016 'International Tables Vol C Tables 4.2.6.8 and 6.1.1.4'
H H 0.0000 0.0000 'International Tables Vol C Tables 4.2.6.8 and 6.1.1.4'
Br Br -0.2901 2.4595 'International Tables Vol C Tables 4.2.6.8 and 6.1.1.4'
N N 0.0061 0.0033 'International Tables Vol C Tables 4.2.6.8 and 6.1.1.4'
O O 0.0106 0.0060 'International Tables Vol C Tables 4.2.6.8 and 6.1.1.4'

loop_
_geom_angle_atom_site_label_1
_geom_angle_atom_site_label_2
_geom_angle_atom_site_label_3
_geom_angle
_geom_angle_site_symmetry_1
_geom_angle_site_symmetry_3
_geom_angle_publ_flag
C4 O1 C5 116.2(3) . . ?
C2 N1 N2 105.9(3) . . ?
N1 N2 C21 119.5(3) . . ?
C4 N2 N1 108.2(3) . . ?
C4 N2 C21 132.3(3) . . ?
H1A C1 H1B 109.5 . . ?
H1A C1 H1C 109.5 . . ?
H1B C1 H1C 109.5 . . ?
C2 C1 H1A 109.5 . . ?
C2 C1 H1B 109.5 . . ?
C2 C1 H1C 109.5 . . ?
N1 C2 C1 120.2(3) . . ?
N1 C2 C3 111.7(3) . . ?
C3 C2 C1 128.1(4) . . ?
C2 C3 C14 134.6(3) . . ?
C4 C3 C2 103.7(4) . . ?
C4 C3 C14 121.4(3) . . ?
N2 C4 O1 121.5(3) . . ?
C3 C4 O1 127.8(3) . . ?
C3 C4 N2 110.6(3) . . ?
O1 C5 C6 117.8(3) . . ?
O2 C5 O1 115.7(3) . . ?
O2 C5 C6 126.0(3) . . ?
C5 C6 C14 110.8(3) . . ?
C7 C6 C5 103.2(3) . . ?
C7 C6 C14 111.3(3) . . ?
C8 C6 C5 108.9(3) . . ?
C8 C6 C7 113.1(3) . . ?
C8 C6 C14 109.4(3) . . ?
C6 C7 H7A 109.5 . . ?
C6 C7 H7B 109.5 . . ?
C6 C7 H7C 109.5 . . ?
H7A C7 H7B 109.5 . . ?
H7A C7 H7C 109.5 . . ?
H7B C7 H7C 109.5 . . ?
C9 C8 C6 122.3(4) . . ?
C9 C8 C13 116.7(4) . . ?
C13 C8 C6 121.0(3) . . ?
C8 C9 H9 119.9 . . ?
C8 C9 C10 120.2(5) . . ?
C10 C9 H9 119.9 . . ?
C9 C10 H10 119.2 . . ?
C11 C10 C9 121.5(5) . . ?
C11 C10 H10 119.2 . . ?
C10 C11 H11 120.5 . . ?
C10 C11 C12 118.9(5) . . ?
C12 C11 H11 120.5 . . ?
C11 C12 H12 119.8 . . ?
C11 C12 C13 120.4(5) . . ?
C13 C12 H12 119.8 . . ?
C8 C13 H13 118.8 . . ?
C12 C13 C8 122.3(4) . . ?
C12 C13 H13 118.8 . . ?
C3 C14 C6 108.3(3) . . ?
C3 C14 H14 107.1 . . ?
C3 C14 C15 114.4(3) . . ?
C6 C14 H14 107.1 . . ?
C15 C14 C6 112.3(3) . . ?
C15 C14 H14 107.1 . . ?
C16 C15 C14 119.3(3) . . ?
C20 C15 C14 122.0(3) . . ?
C20 C15 C16 118.6(4) . . ?
C15 C16 H16 119.8 . . ?
C17 C16 C15 120.4(4) . . ?
C17 C16 H16 119.8 . . ?
C16 C17 H17 119.8 . . ?
C18 C17 C16 120.3(5) . . ?
C18 C17 H17 119.8 . . ?
C17 C18 H18 120.1 . . ?
C19 C18 C17 119.9(5) . . ?
C19 C18 H18 120.1 . . ?
C18 C19 H19 119.8 . . ?
C18 C19 C20 120.3(5) . . ?
C20 C19 H19 119.8 . . ?
C15 C20 C19 120.4(4) . . ?
C15 C20 H20 119.8 . . ?
C19 C20 H20 119.8 . . ?
C22 C21 N2 120.6(4) . . ?
C26 C21 N2 119.1(3) . . ?
C26 C21 C22 120.3(4) . . ?
C21 C22 H22 120.8 . . ?
C23 C22 C21 118.4(5) . . ?
C23 C22 H22 120.8 . . ?
C22 C23 H23 119.0 . . ?
C22 C23 C24 121.9(4) . . ?
C24 C23 H23 119.0 . . ?
C23 C24 H24 121.1 . . ?
C25 C24 C23 117.8(4) . . ?
C25 C24 H24 121.1 . . ?
C24 C25 Br1 118.9(3) . . ?
C24 C25 C26 122.5(4) . . ?
C26 C25 Br1 118.7(3) . . ?
C21 C26 H26 120.5 . . ?
C25 C26 C21 119.0(4) . . ?
C25 C26 H26 120.5 . . ?

loop_
_geom_bond_atom_site_label_1
_geom_bond_atom_site_label_2
_geom_bond_distance
_geom_bond_site_symmetry_2
_geom_bond_publ_flag
Br1 C25 1.905(5) . ?
O1 C4 1.368(4) . ?
O1 C5 1.395(5) . ?
O2 C5 1.183(4) . ?
N1 N2 1.386(4) . ?
N1 C2 1.312(5) . ?
N2 C4 1.357(5) . ?
N2 C21 1.408(5) . ?
C1 H1A 0.9600 . ?
C1 H1B 0.9600 . ?
C1 H1C 0.9600 . ?
C1 C2 1.502(5) . ?
C2 C3 1.419(5) . ?
C3 C4 1.339(5) . ?
C3 C14 1.504(5) . ?
C5 C6 1.543(5) . ?
C6 C7 1.538(5) . ?
C6 C8 1.519(5) . ?
C6 C14 1.585(4) . ?
C7 H7A 0.9600 . ?
C7 H7B 0.9600 . ?
C7 H7C 0.9600 . ?
C8 C9 1.387(6) . ?
C8 C13 1.392(6) . ?
C9 H9 0.9300 . ?
C9 C10 1.402(8) . ?
C10 H10 0.9300 . ?
C10 C11 1.356(9) . ?
C11 H11 0.9300 . ?
C11 C12 1.368(8) . ?
C12 H12 0.9300 . ?
C12 C13 1.373(6) . ?
C13 H13 0.9300 . ?
C14 H14 0.9800 . ?
C14 C15 1.522(5) . ?
C15 C16 1.387(6) . ?
C15 C20 1.381(5) . ?
C16 H16 0.9300 . ?
C16 C17 1.381(7) . ?
C17 H17 0.9300 . ?
C17 C18 1.369(8) . ?
C18 H18 0.9300 . ?
C18 C19 1.366(8) . ?
C19 H19 0.9300 . ?
C19 C20 1.385(6) . ?
C20 H20 0.9300 . ?
C21 C22 1.402(6) . ?
C21 C26 1.385(6) . ?
C22 H22 0.9300 . ?
C22 C23 1.384(7) . ?
C23 H23 0.9300 . ?
C23 C24 1.386(8) . ?
C24 H24 0.9300 . ?
C24 C25 1.375(7) . ?
C25 C26 1.376(6) . ?
C26 H26 0.9300 . ?

loop_
_geom_torsion_atom_site_label_1
_geom_torsion_atom_site_label_2
_geom_torsion_atom_site_label_3
_geom_torsion_atom_site_label_4
_geom_torsion
_geom_torsion_site_symmetry_1
_geom_torsion_site_symmetry_2
_geom_torsion_site_symmetry_3
_geom_torsion_site_symmetry_4
_geom_torsion_publ_flag
Br1 C25 C26 C21 178.6(3) . . . . ?
O1 C5 C6 C7 -72.4(4) . . . . ?
O1 C5 C6 C8 167.2(3) . . . . ?
O1 C5 C6 C14 46.8(4) . . . . ?
O2 C5 C6 C7 99.7(4) . . . . ?
O2 C5 C6 C8 -20.7(5) . . . . ?
O2 C5 C6 C14 -141.1(4) . . . . ?
N1 N2 C4 O1 176.3(3) . . . . ?
N1 N2 C4 C3 -0.5(4) . . . . ?
N1 N2 C21 C22 -164.2(4) . . . . ?
N1 N2 C21 C26 15.8(5) . . . . ?
N1 C2 C3 C4 -0.7(4) . . . . ?
N1 C2 C3 C14 -174.7(3) . . . . ?
N2 N1 C2 C1 -178.9(3) . . . . ?
N2 N1 C2 C3 0.4(4) . . . . ?
N2 C21 C22 C23 -177.6(4) . . . . ?
N2 C21 C26 C25 178.6(3) . . . . ?
C1 C2 C3 C4 178.6(4) . . . . ?
C1 C2 C3 C14 4.6(6) . . . . ?
C2 N1 N2 C4 0.0(4) . . . . ?
C2 N1 N2 C21 -177.0(3) . . . . ?
C2 C3 C4 O1 -175.8(3) . . . . ?
C2 C3 C4 N2 0.7(4) . . . . ?
C2 C3 C14 C6 -163.5(3) . . . . ?
C2 C3 C14 C15 -37.4(5) . . . . ?
C3 C14 C15 C16 138.3(4) . . . . ?
C3 C14 C15 C20 -40.2(5) . . . . ?
C4 O1 C5 O2 162.6(3) . . . . ?
C4 O1 C5 C6 -24.5(5) . . . . ?
C4 N2 C21 C22 19.6(6) . . . . ?
C4 N2 C21 C26 -160.4(4) . . . . ?
C4 C3 C14 C6 23.4(4) . . . . ?
C4 C3 C14 C15 149.5(3) . . . . ?
C5 O1 C4 N2 -176.1(3) . . . . ?
C5 O1 C4 C3 0.1(5) . . . . ?
C5 C6 C8 C9 120.5(4) . . . . ?
C5 C6 C8 C13 -61.5(4) . . . . ?
C5 C6 C14 C3 -43.1(4) . . . . ?
C5 C6 C14 C15 -170.4(3) . . . . ?
C6 C8 C9 C10 176.9(5) . . . . ?
C6 C8 C13 C12 -176.8(4) . . . . ?
C6 C14 C15 C16 -97.6(4) . . . . ?
C6 C14 C15 C20 83.8(4) . . . . ?
C7 C6 C8 C9 6.5(5) . . . . ?
C7 C6 C8 C13 -175.5(3) . . . . ?
C7 C6 C14 C3 71.1(4) . . . . ?
C7 C6 C14 C15 -56.2(4) . . . . ?
C8 C6 C14 C3 -163.1(3) . . . . ?
C8 C6 C14 C15 69.5(3) . . . . ?
C8 C9 C10 C11 1.1(9) . . . . ?
C9 C8 C13 C12 1.3(6) . . . . ?
C9 C10 C11 C12 -1.0(10) . . . . ?
C10 C11 C12 C13 1.0(8) . . . . ?
C11 C12 C13 C8 -1.2(7) . . . . ?
C13 C8 C9 C10 -1.2(7) . . . . ?
C14 C3 C4 O1 -0.8(6) . . . . ?
C14 C3 C4 N2 175.7(3) . . . . ?
C14 C6 C8 C9 -118.2(4) . . . . ?
C14 C6 C8 C13 59.8(4) . . . . ?
C14 C15 C16 C17 -178.3(4) . . . . ?
C14 C15 C20 C19 178.1(4) . . . . ?
C15 C16 C17 C18 -0.1(9) . . . . ?
C16 C15 C20 C19 -0.4(6) . . . . ?
C16 C17 C18 C19 0.0(10) . . . . ?
C17 C18 C19 C20 -0.1(9) . . . . ?
C18 C19 C20 C15 0.3(7) . . . . ?
C20 C15 C16 C17 0.3(7) . . . . ?
C21 N2 C4 O1 -7.3(6) . . . . ?
C21 N2 C4 C3 176.0(4) . . . . ?
C21 C22 C23 C24 -1.1(8) . . . . ?
C22 C21 C26 C25 -1.3(6) . . . . ?
C22 C23 C24 C25 -1.1(8) . . . . ?
C23 C24 C25 Br1 -177.4(4) . . . . ?
C23 C24 C25 C26 2.3(7) . . . . ?
C24 C25 C26 C21 -1.0(6) . . . . ?
C26 C21 C22 C23 2.4(7) . . . . ?
